data_4113000
loop_
_publ_author_name
'Tsuyoshi Kato'
'Evgenii Stoyanov'
'Jens Geier'
'Hansj\"org Gr\"utzmacher'
'Christopher A. Reed'

_publ_section_title
;
 Alkylating Agents Stronger than Alkyl Triflates
;
_journal_name_full 'Journal of the American Chemical Society'
_journal_page_first 12451
_journal_page_last 12457
_journal_paper_doi 10.1021/ja047357d
_journal_volume 126
_journal_year 2004
_chemical_formula_sum 'C9 H23 B11 Br6'
_chemical_formula_weight 729.64
_chemical_name_systematic
; 
 ? 
;
_space_group_IT_number 14
_symmetry_cell_setting monoclinic
_symmetry_space_group_name_Hall '-P 2yn'
_symmetry_space_group_name_H-M 'P 1 21/n 1'
_atom_sites_solution_hydrogens geom
_atom_sites_solution_primary direct
_atom_sites_solution_secondary difmap
_audit_creation_method SHELXL-97
_cell_angle_alpha 90.00
_cell_angle_beta 100.707(2)
_cell_angle_gamma 90.00
_cell_formula_units_Z 4
_cell_length_a 9.2876(9)
_cell_length_b 19.4342(19)
_cell_length_c 13.2672(14)
_cell_measurement_temperature 223(2)
_cell_volume 2353.0(4)
_computing_cell_refinement 'Bruker SMART'
_computing_data_collection 'Bruker SMART'
_computing_data_reduction 'Bruker SAINT'
_computing_molecular_graphics 'Bruker SHELXTL'
_computing_publication_material 'Bruker SHELXTL'
_computing_structure_refinement 'SHELXL-97 (Sheldrick, 1997)'
_computing_structure_solution 'SHELXS-97 (Sheldrick, 1990)'
_diffrn_ambient_temperature 223(2)
_diffrn_measured_fraction_theta_full 0.999
_diffrn_measured_fraction_theta_max 0.999
_diffrn_measurement_device_type 'CCD area detector'
_diffrn_measurement_method 'phi and omega scans'
_diffrn_radiation_monochromator graphite
_diffrn_radiation_source 'Normal-focus sealed tube'
_diffrn_radiation_type MoK\a
_diffrn_radiation_wavelength 0.71073
_diffrn_reflns_av_R_equivalents 0.0360
_diffrn_reflns_av_sigmaI/netI 0.0336
_diffrn_reflns_limit_h_max 13
_diffrn_reflns_limit_h_min -13
_diffrn_reflns_limit_k_max 25
_diffrn_reflns_limit_k_min -27
_diffrn_reflns_limit_l_max 18
_diffrn_reflns_limit_l_min -18
_diffrn_reflns_number 27167
_diffrn_reflns_theta_full 30.51
_diffrn_reflns_theta_max 30.51
_diffrn_reflns_theta_min 1.88
_exptl_absorpt_coefficient_mu 10.232
_exptl_absorpt_correction_T_max 0.1436
_exptl_absorpt_correction_T_min 0.0992
_exptl_absorpt_correction_type multi-scan
_exptl_absorpt_process_details 'Bruker SADABS'
_exptl_crystal_colour colorless
_exptl_crystal_density_diffrn 2.060
_exptl_crystal_density_meas 0
_exptl_crystal_description 'prism frag'
_exptl_crystal_F_000 1368
_exptl_crystal_size_max 0.42
_exptl_crystal_size_mid 0.35
_exptl_crystal_size_min 0.31
_refine_diff_density_max 0.967
_refine_diff_density_min -0.902
_refine_diff_density_rms 0.115
_refine_ls_extinction_coef 0.00006(11)
_refine_ls_extinction_expression Fc^*^=kFc[1+0.001xFc^2^\l^3^/sin(2\q)]^-1/4^
_refine_ls_extinction_method SHELXL
_refine_ls_goodness_of_fit_ref 1.035
_refine_ls_hydrogen_treatment mixed
_refine_ls_matrix_type full
_refine_ls_number_parameters 269
_refine_ls_number_reflns 7182
_refine_ls_number_restraints 0
_refine_ls_restrained_S_all 1.035
_refine_ls_R_factor_all 0.0496
_refine_ls_R_factor_gt 0.0323
_refine_ls_shift/su_max 0.002
_refine_ls_shift/su_mean 0.000
_refine_ls_structure_factor_coef Fsqd
_refine_ls_weighting_details 'calc w=1/[\s^2^(Fo^2^)+(0.0371P)^2^+2.0042P] where P=(Fo^2^+2Fc^2^)/3'
_refine_ls_weighting_scheme calc
_refine_ls_wR_factor_gt 0.0716
_refine_ls_wR_factor_ref 0.0775
_reflns_number_gt 5701
_reflns_number_total 7182
_reflns_threshold_expression >2sigma(I)
_cod_data_source_file ja047357dsi20040505_063048.cif
_cod_data_source_block cr471s
_cod_database_code 4113000

loop_
_symmetry_equiv_pos_as_xyz
'x, y, z'
'-x+1/2, y+1/2, -z+1/2'
'-x, -y, -z'
'x-1/2, -y-1/2, z-1/2'

loop_
_atom_site_label
_atom_site_type_symbol
_atom_site_fract_x
_atom_site_fract_y
_atom_site_fract_z
_atom_site_U_iso_or_equiv
_atom_site_adp_type
_atom_site_occupancy
_atom_site_symmetry_multiplicity
_atom_site_calc_flag
_atom_site_refinement_flags
C1 C 0.7523(3) 0.32167(14) 0.1062(2) 0.0196(5) Uani 1 1 d .
H1 H 0.6931 0.3066 0.0288 0.030(9) Uiso 1 1 calc R
C2 C 0.7711(4) 0.46053(18) 0.0306(2) 0.0370(8) Uani 1 1 d .
H2A H 0.7026 0.4411 -0.0264 0.056(13) Uiso 1 1 calc R
H2B H 0.8617 0.4722 0.0082 0.080(17) Uiso 1 1 calc R
H2C H 0.7291 0.5017 0.0548 0.089(18) Uiso 1 1 calc R
C3 C 0.4950(3) 0.39726(18) 0.1400(3) 0.0327(7) Uani 1 1 d .
H3A H 0.4699 0.3932 0.0659 0.096(19) Uiso 1 1 calc R
H3B H 0.4866 0.4450 0.1596 0.077(16) Uiso 1 1 calc R
H3C H 0.4287 0.3692 0.1711 0.13(2) Uiso 1 1 calc R
C4 C 0.5718(3) 0.22805(16) 0.1992(2) 0.0278(6) Uani 1 1 d .
H4A H 0.5044 0.2344 0.1347 0.080(17) Uiso 1 1 calc R
H4B H 0.5196 0.2337 0.2556 0.066(14) Uiso 1 1 calc R
H4C H 0.6135 0.1822 0.2015 0.093(19) Uiso 1 1 calc R
C5 C 0.8945(4) 0.18842(16) 0.1259(3) 0.0309(7) Uani 1 1 d .
H5A H 0.8167 0.1790 0.0679 0.070(15) Uiso 1 1 calc R
H5B H 0.8938 0.1536 0.1781 0.11(2) Uiso 1 1 calc R
H5C H 0.9882 0.1877 0.1036 0.10(2) Uiso 1 1 calc R
C6 C 1.0201(4) 0.33234(19) 0.0235(2) 0.0350(8) Uani 1 1 d .
H6A H 0.9591 0.3086 -0.0331 0.085(17) Uiso 1 1 calc R
H6B H 1.1108 0.3071 0.0446 0.060(14) Uiso 1 1 calc R
H6C H 1.0419 0.3783 0.0019 0.11(2) Uiso 1 1 calc R
B2 B 0.8038(4) 0.40572(17) 0.1212(2) 0.0217(6) Uani 1 1 d .
B3 B 0.6575(3) 0.37183(16) 0.1779(2) 0.0197(6) Uani 1 1 d .
B4 B 0.6983(3) 0.28307(16) 0.2088(2) 0.0181(5) Uani 1 1 d .
B5 B 0.8696(3) 0.26152(16) 0.1715(2) 0.0197(6) Uani 1 1 d .
B6 B 0.9355(4) 0.33748(17) 0.1174(2) 0.0214(6) Uani 1 1 d .
B7 B 0.9653(3) 0.39954(16) 0.2160(2) 0.0183(6) Uani 1 1 d .
B8 B 0.7985(3) 0.42259(16) 0.2523(2) 0.0190(6) Uani 1 1 d .
B9 B 0.7332(3) 0.34738(16) 0.3060(2) 0.0174(5) Uani 1 1 d .
B10 B 0.8622(3) 0.27963(16) 0.3020(2) 0.0182(6) Uani 1 1 d .
B11 B 1.0083(3) 0.31285(16) 0.2469(2) 0.0203(6) Uani 1 1 d .
B12 B 0.9242(3) 0.36602(16) 0.3312(2) 0.0176(5) Uani 1 1 d .
Br1 Br 1.12543(4) 0.466275(17) 0.20321(2) 0.03291(9) Uani 1 1 d .
Br2 Br 0.76005(4) 0.515537(16) 0.29645(3) 0.03321(8) Uani 1 1 d .
Br3 Br 0.61481(3) 0.351574(17) 0.41240(2) 0.02953(8) Uani 1 1 d .
Br4 Br 0.89251(4) 0.206696(17) 0.40420(3) 0.03498(9) Uani 1 1 d .
Br5 Br 1.20925(3) 0.281054(18) 0.28719(3) 0.03630(9) Uani 1 1 d .
Br6 Br 1.02477(3) 0.392714(17) 0.46749(2) 0.02859(8) Uani 1 1 d .
C1' C 1.3252(4) 0.4937(2) 0.3942(3) 0.0455(9) Uani 1 1 d .
H1'1 H 1.4031 0.5003 0.3555 0.046(11) Uiso 1 1 calc R
H1'2 H 1.3103 0.4449 0.4034 0.055(13) Uiso 1 1 calc R
H1'3 H 1.3520 0.5157 0.4607 0.058(13) Uiso 1 1 calc R
C2' C 1.1883(3) 0.52479(16) 0.3376(2) 0.0283(6) Uani 1 1 d .
H2' H 1.104(4) 0.5189(16) 0.363(2) 0.021(8) Uiso 1 1 d .
C3' C 1.1994(5) 0.59635(18) 0.2986(3) 0.0446(9) Uani 1 1 d .
H3'1 H 1.2289 0.6273 0.3561 0.043(11) Uiso 1 1 calc R
H3'2 H 1.1050 0.6105 0.2601 0.049(12) Uiso 1 1 calc R
H3'3 H 1.2717 0.5976 0.2544 0.057(13) Uiso 1 1 calc R

loop_
_atom_site_aniso_label
_atom_site_aniso_U_11
_atom_site_aniso_U_22
_atom_site_aniso_U_33
_atom_site_aniso_U_23
_atom_site_aniso_U_13
_atom_site_aniso_U_12
C1 0.0182(12) 0.0252(14) 0.0157(11) -0.0026(10) 0.0042(9) -0.0001(10)
C2 0.049(2) 0.0344(18) 0.0264(15) 0.0127(13) 0.0027(15) -0.0004(16)
C3 0.0226(15) 0.0382(19) 0.0351(17) -0.0028(14) -0.0008(13) 0.0101(13)
C4 0.0227(14) 0.0263(16) 0.0355(16) -0.0064(12) 0.0080(12) -0.0069(12)
C5 0.0284(16) 0.0217(15) 0.0453(18) -0.0083(13) 0.0136(14) -0.0004(12)
C6 0.0382(18) 0.0431(19) 0.0292(16) -0.0092(14) 0.0201(14) -0.0057(15)
B2 0.0270(16) 0.0239(15) 0.0147(12) 0.0015(11) 0.0051(11) -0.0010(12)
B3 0.0163(13) 0.0227(15) 0.0194(13) -0.0018(11) 0.0012(11) 0.0032(11)
B4 0.0162(13) 0.0214(15) 0.0174(12) -0.0032(11) 0.0046(10) -0.0002(11)
B5 0.0158(13) 0.0209(15) 0.0233(14) -0.0029(11) 0.0062(11) 0.0008(11)
B6 0.0226(15) 0.0247(16) 0.0187(13) -0.0035(11) 0.0084(12) -0.0037(12)
B7 0.0195(14) 0.0186(14) 0.0184(13) 0.0002(11) 0.0075(11) -0.0019(11)
B8 0.0204(14) 0.0204(15) 0.0164(12) -0.0006(11) 0.0040(11) 0.0008(11)
B9 0.0157(13) 0.0194(14) 0.0178(13) -0.0015(10) 0.0055(10) -0.0008(11)
B10 0.0188(14) 0.0180(14) 0.0188(13) 0.0027(10) 0.0061(11) -0.0006(11)
B11 0.0158(13) 0.0209(15) 0.0253(15) -0.0014(11) 0.0069(11) 0.0003(11)
B12 0.0180(13) 0.0197(14) 0.0155(12) -0.0002(10) 0.0039(10) -0.0011(11)
Br1 0.03848(18) 0.03494(17) 0.02972(15) -0.00647(12) 0.01778(13) -0.01978(14)
Br2 0.03919(18) 0.01973(15) 0.04137(18) -0.00724(12) 0.00922(14) 0.00515(12)
Br3 0.02863(16) 0.03853(18) 0.02610(14) -0.00603(12) 0.01725(12) -0.00530(12)
Br4 0.03798(18) 0.02890(17) 0.03633(17) 0.01603(13) 0.00240(14) -0.00110(13)
Br5 0.01556(14) 0.03901(19) 0.0537(2) -0.00128(15) 0.00472(13) 0.00626(12)
Br6 0.03052(16) 0.03679(17) 0.01649(12) -0.00164(11) -0.00076(11) -0.00742(12)
C1' 0.0322(19) 0.047(2) 0.053(2) -0.0092(18) -0.0043(17) 0.0044(16)
C2' 0.0266(15) 0.0267(16) 0.0328(16) -0.0073(12) 0.0084(13) -0.0011(12)
C3' 0.052(2) 0.0260(18) 0.057(2) -0.0051(16) 0.0129(19) -0.0035(16)

loop_
_atom_type_symbol
_atom_type_description
_atom_type_scat_dispersion_real
_atom_type_scat_dispersion_imag
_atom_type_scat_source
C C 0.0033 0.0016 'International Tables Vol C Tables 4.2.6.8 and 6.1.1.4'
H H 0.0000 0.0000 'International Tables Vol C Tables 4.2.6.8 and 6.1.1.4'
B B 0.0013 0.0007 'International Tables Vol C Tables 4.2.6.8 and 6.1.1.4'
Br Br -0.2901 2.4595 'International Tables Vol C Tables 4.2.6.8 and 6.1.1.4'

loop_
_geom_angle_atom_site_label_1
_geom_angle_atom_site_label_2
_geom_angle_atom_site_label_3
_geom_angle
B2 C1 B6 64.16(18)
B2 C1 B4 116.4(2)
B6 C1 B4 116.4(2)
B2 C1 B3 63.37(18)
B6 C1 B3 117.1(2)
B4 C1 B3 63.29(17)
B2 C1 B5 117.1(2)
B6 C1 B5 63.31(18)
B4 C1 B5 63.40(17)
B3 C1 B5 116.7(2)
C2 B2 C1 122.9(3)
C2 B2 B7 126.7(3)
C1 B2 B7 101.5(2)
C2 B2 B8 125.4(3)
C1 B2 B8 103.5(2)
B7 B2 B8 59.50(17)
C2 B2 B3 120.6(3)
C1 B2 B3 58.65(17)
B7 B2 B3 106.5(2)
B8 B2 B3 59.86(17)
C2 B2 B6 120.2(2)
C1 B2 B6 58.05(17)
B7 B2 B6 58.92(17)
B8 B2 B6 107.7(2)
B3 B2 B6 108.1(2)
C3 B3 C1 124.0(2)
C3 B3 B9 125.0(2)
C1 B3 B9 103.0(2)
C3 B3 B8 124.3(3)
C1 B3 B8 102.8(2)
B9 B3 B8 60.01(17)
C3 B3 B2 120.3(3)
C1 B3 B2 57.98(17)
B9 B3 B2 107.6(2)
B8 B3 B2 59.61(17)
C3 B3 B4 121.4(3)
C1 B3 B4 58.19(16)
B9 B3 B4 59.78(17)
B8 B3 B4 107.6(2)
B2 B3 B4 107.7(2)
C4 B4 C1 123.9(2)
C4 B4 B10 124.1(2)
C1 B4 B10 103.3(2)
C4 B4 B9 124.6(2)
C1 B4 B9 103.1(2)
B10 B4 B9 60.34(17)
C4 B4 B3 120.7(2)
C1 B4 B3 58.52(16)
B10 B4 B3 108.2(2)
B9 B4 B3 59.59(17)
C4 B4 B5 120.2(2)
C1 B4 B5 58.55(16)
B10 B4 B5 59.70(17)
B9 B4 B5 108.1(2)
B3 B4 B5 108.7(2)
C5 B5 C1 122.9(2)
C5 B5 B10 125.9(3)
C1 B5 B10 102.7(2)
C5 B5 B11 125.2(2)
C1 B5 B11 103.1(2)
B10 B5 B11 59.90(17)
C5 B5 B6 120.1(2)
C1 B5 B6 58.06(17)
B10 B5 B6 107.7(2)
B11 B5 B6 60.00(18)
C5 B5 B4 121.0(2)
C1 B5 B4 58.06(16)
B10 B5 B4 59.43(16)
B11 B5 B4 107.4(2)
B6 B5 B4 107.6(2)
C6 B6 C1 123.2(2)
C6 B6 B7 126.2(2)
C1 B6 B7 101.8(2)
C6 B6 B11 125.4(3)
C1 B6 B11 103.2(2)
B7 B6 B11 59.44(17)
C6 B6 B5 121.0(2)
C1 B6 B5 58.63(17)
B7 B6 B5 106.5(2)
B11 B6 B5 59.55(17)
C6 B6 B2 120.1(3)
C1 B6 B2 57.79(17)
B7 B6 B2 59.47(17)
B11 B6 B2 107.8(2)
B5 B6 B2 107.9(2)
B11 B7 B8 110.6(2)
B11 B7 B6 61.03(18)
B8 B7 B6 110.6(2)
B11 B7 B12 61.51(17)
B8 B7 B12 61.05(17)
B6 B7 B12 111.1(2)
B11 B7 B2 110.8(2)
B8 B7 B2 60.40(17)
B6 B7 B2 61.61(18)
B12 B7 B2 110.4(2)
B11 B7 Br1 119.89(19)
B8 B7 Br1 124.22(19)
B6 B7 Br1 113.33(17)
B12 B7 Br1 126.51(19)
B2 B7 Br1 116.05(18)
B7 B8 B2 60.10(17)
B7 B8 B9 106.4(2)
B2 B8 B9 108.2(2)
B7 B8 B3 107.5(2)
B2 B8 B3 60.53(17)
B9 B8 B3 59.85(17)
B7 B8 B12 59.59(16)
B2 B8 B12 109.0(2)
B9 B8 B12 59.75(17)
B3 B8 B12 108.4(2)
B7 B8 Br2 122.4(2)
B2 B8 Br2 120.24(19)
B9 B8 Br2 122.98(18)
B3 B8 Br2 121.42(19)
B12 B8 Br2 121.84(19)
B3 B9 B12 109.2(2)
B3 B9 B8 60.14(17)
B12 B9 B8 60.45(17)
B3 B9 B4 60.63(17)
B12 B9 B4 108.7(2)
B8 B9 B4 108.4(2)
B3 B9 B10 108.5(2)
B12 B9 B10 60.37(17)
B8 B9 B10 108.2(2)
B4 B9 B10 59.66(17)
B3 B9 Br3 120.37(18)
B12 B9 Br3 122.18(18)
B8 B9 Br3 122.43(19)
B4 B9 Br3 120.20(18)
B10 B9 Br3 121.64(18)
B4 B10 B11 108.7(2)
B4 B10 B5 60.87(16)
B11 B10 B5 60.10(17)
B4 B10 B9 60.01(17)
B11 B10 B9 108.2(2)
B5 B10 B9 108.8(2)
B4 B10 B12 108.3(2)
B11 B10 B12 60.68(17)
B5 B10 B12 109.1(2)
B9 B10 B12 59.61(17)
B4 B10 Br4 120.47(19)
B11 B10 Br4 121.91(19)
B5 B10 Br4 120.46(19)
B9 B10 Br4 121.81(17)
B12 B10 Br4 122.15(19)
B7 B11 B10 106.6(2)
B7 B11 B5 107.2(2)
B10 B11 B5 60.00(17)
B7 B11 B6 59.52(18)
B10 B11 B6 108.1(2)
B5 B11 B6 60.45(18)
B7 B11 B12 59.38(16)
B10 B11 B12 60.08(16)
B5 B11 B12 108.5(2)
B6 B11 B12 108.2(2)
B7 B11 Br5 122.18(19)
B10 B11 Br5 122.6(2)
B5 B11 Br5 122.2(2)
B6 B11 Br5 121.42(18)
B12 B11 Br5 121.0(2)
B7 B12 B9 106.3(2)
B7 B12 B8 59.36(17)
B9 B12 B8 59.80(17)
B7 B12 B10 105.7(2)
B9 B12 B10 60.02(17)
B8 B12 B10 107.4(2)
B7 B12 B11 59.11(17)
B9 B12 B11 107.3(2)
B8 B12 B11 107.4(2)
B10 B12 B11 59.24(16)
B7 B12 Br6 124.19(19)
B9 B12 Br6 121.26(17)
B8 B12 Br6 121.85(19)
B10 B12 Br6 122.01(18)
B11 B12 Br6 122.74(19)
B7 Br1 C2' 111.79(12)
C1' C2' C3' 116.5(3)
C1' C2' Br1 106.7(2)
C3' C2' Br1 103.7(2)

loop_
_geom_bond_atom_site_label_1
_geom_bond_atom_site_label_2
_geom_bond_distance
C1 B2 1.703(4)
C1 B6 1.708(4)
C1 B4 1.709(4)
C1 B3 1.715(4)
C1 B5 1.719(4)
C2 B2 1.593(4)
C3 B3 1.579(4)
C4 B4 1.576(4)
C5 B5 1.578(4)
C6 B6 1.595(4)
B2 B7 1.774(4)
B2 B8 1.779(4)
B2 B3 1.796(4)
B2 B6 1.812(5)
B3 B9 1.778(4)
B3 B8 1.783(4)
B3 B4 1.797(4)
B4 B10 1.775(4)
B4 B9 1.782(4)
B4 B5 1.801(4)
B5 B10 1.780(4)
B5 B11 1.782(4)
B5 B6 1.798(4)
B6 B7 1.763(4)
B6 B11 1.790(5)
B7 B11 1.762(4)
B7 B8 1.763(4)
B7 B12 1.767(4)
B7 Br1 2.004(3)
B8 B9 1.781(4)
B8 B12 1.793(4)
B8 Br2 1.952(3)
B9 B12 1.780(4)
B9 B10 1.788(4)
B9 Br3 1.946(3)
B10 B11 1.779(4)
B10 B12 1.794(4)
B10 Br4 1.945(3)
B11 B12 1.805(4)
B11 Br5 1.944(3)
B12 Br6 1.945(3)
Br1 C2' 2.104(3)
C1' C2' 1.480(5)
C2' C3' 1.494(5)

loop_
_geom_torsion_atom_site_label_1
_geom_torsion_atom_site_label_2
_geom_torsion_atom_site_label_3
_geom_torsion_atom_site_label_4
_geom_torsion
B6 C1 B2 C2 107.6(3)
B4 C1 B2 C2 -144.2(3)
B3 C1 B2 C2 -108.4(3)
B5 C1 B2 C2 143.7(3)
B6 C1 B2 B7 -41.55(18)
B4 C1 B2 B7 66.6(3)
B3 C1 B2 B7 102.4(2)
B5 C1 B2 B7 -5.5(3)
B6 C1 B2 B8 -102.6(2)
B4 C1 B2 B8 5.5(3)
B3 C1 B2 B8 41.3(2)
B5 C1 B2 B8 -66.6(3)
B6 C1 B2 B3 -144.0(2)
B4 C1 B2 B3 -35.8(2)
B5 C1 B2 B3 -107.9(2)
B4 C1 B2 B6 108.1(2)
B3 C1 B2 B6 144.0(2)
B5 C1 B2 B6 36.0(2)
B2 C1 B3 C3 107.2(3)
B6 C1 B3 C3 143.7(3)
B4 C1 B3 C3 -108.7(3)
B5 C1 B3 C3 -144.3(3)
B2 C1 B3 B9 -102.8(2)
B6 C1 B3 B9 -66.3(3)
B4 C1 B3 B9 41.3(2)
B5 C1 B3 B9 5.8(3)
B2 C1 B3 B8 -41.1(2)
B6 C1 B3 B8 -4.6(3)
B4 C1 B3 B8 103.0(2)
B5 C1 B3 B8 67.5(3)
B6 C1 B3 B2 36.5(2)
B4 C1 B3 B2 144.1(2)
B5 C1 B3 B2 108.6(2)
B2 C1 B3 B4 -144.1(2)
B6 C1 B3 B4 -107.6(3)
B5 C1 B3 B4 -35.5(2)
C2 B2 B3 C3 -1.3(4)
C1 B2 B3 C3 -113.5(3)
B7 B2 B3 C3 152.8(3)
B8 B2 B3 C3 114.4(3)
B6 B2 B3 C3 -145.2(3)
C2 B2 B3 C1 112.3(3)
B7 B2 B3 C1 -93.7(2)
B8 B2 B3 C1 -132.0(2)
B6 B2 B3 C1 -31.68(19)
C2 B2 B3 B9 -153.1(3)
C1 B2 B3 B9 94.6(2)
B7 B2 B3 B9 1.0(3)
B8 B2 B3 B9 -37.4(2)
B6 B2 B3 B9 62.9(3)
C2 B2 B3 B8 -115.7(3)
C1 B2 B3 B8 132.0(2)
B7 B2 B3 B8 38.4(2)
B6 B2 B3 B8 100.3(2)
C2 B2 B3 B4 143.8(3)
C1 B2 B3 B4 31.56(19)
B7 B2 B3 B4 -62.1(3)
B8 B2 B3 B4 -100.5(2)
B6 B2 B3 B4 -0.1(3)
B2 C1 B4 C4 143.9(3)
B6 C1 B4 C4 -143.4(3)
B3 C1 B4 C4 108.0(3)
B5 C1 B4 C4 -107.4(3)
B2 C1 B4 B10 -67.5(3)
B6 C1 B4 B10 5.3(3)
B3 C1 B4 B10 -103.3(2)
B5 C1 B4 B10 41.2(2)
B2 C1 B4 B9 -5.3(3)
B6 C1 B4 B9 67.4(3)
B3 C1 B4 B9 -41.18(19)
B5 C1 B4 B9 103.3(2)
B2 C1 B4 B3 35.9(2)
B6 C1 B4 B3 108.6(2)
B5 C1 B4 B3 144.5(2)
B2 C1 B4 B5 -108.7(3)
B6 C1 B4 B5 -35.9(2)
B3 C1 B4 B5 -144.5(2)
C3 B3 B4 C4 -0.3(4)
C1 B3 B4 C4 -113.4(3)
B9 B3 B4 C4 114.6(3)
B8 B3 B4 C4 152.2(2)
B2 B3 B4 C4 -144.9(2)
C3 B3 B4 C1 113.1(3)
B9 B3 B4 C1 -132.0(2)
B8 B3 B4 C1 -94.4(2)
B2 B3 B4 C1 -31.48(19)
C3 B3 B4 B10 -152.1(2)
C1 B3 B4 B10 94.8(2)
B9 B3 B4 B10 -37.19(19)
B8 B3 B4 B10 0.4(3)
B2 B3 B4 B10 63.3(2)
C3 B3 B4 B9 -114.9(3)
C1 B3 B4 B9 132.0(2)
B8 B3 B4 B9 37.60(19)
B2 B3 B4 B9 100.5(2)
C3 B3 B4 B5 144.6(3)
C1 B3 B4 B5 31.50(19)
B9 B3 B4 B5 -100.5(2)
B8 B3 B4 B5 -62.9(3)
B2 B3 B4 B5 0.0(3)
B2 C1 B5 C5 -143.8(3)
B6 C1 B5 C5 -107.4(3)
B4 C1 B5 C5 108.6(3)
B3 C1 B5 C5 144.1(3)
B2 C1 B5 B10 66.7(3)
B6 C1 B5 B10 103.0(2)
B4 C1 B5 B10 -40.93(19)
B3 C1 B5 B10 -5.5(3)
B2 C1 B5 B11 5.1(3)
B6 C1 B5 B11 41.42(18)
B4 C1 B5 B11 -102.6(2)
B3 C1 B5 B11 -67.1(3)
B2 C1 B5 B6 -36.3(2)
B4 C1 B5 B6 -144.0(2)
B3 C1 B5 B6 -108.5(2)
B2 C1 B5 B4 107.6(2)
B6 C1 B5 B4 144.0(2)
B3 C1 B5 B4 35.5(2)
C4 B4 B5 C5 1.8(4)
C1 B4 B5 C5 -111.9(3)
B10 B4 B5 C5 116.1(3)
B9 B4 B5 C5 153.5(3)
B3 B4 B5 C5 -143.3(3)
C4 B4 B5 C1 113.6(3)
B10 B4 B5 C1 -132.1(2)
B9 B4 B5 C1 -94.6(2)
B3 B4 B5 C1 -31.5(2)
C4 B4 B5 B10 -114.3(3)
C1 B4 B5 B10 132.1(2)
B9 B4 B5 B10 37.5(2)
B3 B4 B5 B10 100.6(2)
C4 B4 B5 B11 -151.5(3)
C1 B4 B5 B11 94.8(2)
B10 B4 B5 B11 -37.3(2)
B9 B4 B5 B11 0.2(3)
B3 B4 B5 B11 63.3(3)
C4 B4 B5 B6 145.2(3)
C1 B4 B5 B6 31.6(2)
B10 B4 B5 B6 -100.5(2)
B9 B4 B5 B6 -63.1(3)
B3 B4 B5 B6 0.1(3)
B2 C1 B6 C6 -107.2(3)
B4 C1 B6 C6 144.7(3)
B3 C1 B6 C6 -143.4(3)
B5 C1 B6 C6 108.7(3)
B2 C1 B6 B7 41.89(19)
B4 C1 B6 B7 -66.3(3)
B3 C1 B6 B7 5.7(3)
B5 C1 B6 B7 -102.2(2)
B2 C1 B6 B11 102.9(2)
B4 C1 B6 B11 -5.3(3)
B3 C1 B6 B11 66.7(3)
B5 C1 B6 B11 -41.2(2)
B2 C1 B6 B5 144.1(2)
B4 C1 B6 B5 36.0(2)
B3 C1 B6 B5 107.9(2)
B4 C1 B6 B2 -108.2(2)
B3 C1 B6 B2 -36.2(2)
B5 C1 B6 B2 -144.1(2)
C5 B5 B6 C6 -0.3(4)
C1 B5 B6 C6 -112.5(3)
B10 B5 B6 C6 153.2(3)
B11 B5 B6 C6 115.6(3)
B4 B5 B6 C6 -144.1(3)
C5 B5 B6 C1 112.2(3)
B10 B5 B6 C1 -94.3(2)
B11 B5 B6 C1 -131.9(2)
B4 B5 B6 C1 -31.57(19)
C5 B5 B6 B7 -153.8(3)
C1 B5 B6 B7 94.0(2)
B10 B5 B6 B7 -0.3(3)
B11 B5 B6 B7 -38.0(2)
B4 B5 B6 B7 62.4(3)
C5 B5 B6 B11 -115.8(3)
C1 B5 B6 B11 131.9(2)
B10 B5 B6 B11 37.7(2)
B4 B5 B6 B11 100.3(2)
C5 B5 B6 B2 143.7(3)
C1 B5 B6 B2 31.42(19)
B10 B5 B6 B2 -62.8(3)
B11 B5 B6 B2 -100.5(2)
B4 B5 B6 B2 -0.2(3)
C2 B2 B6 C6 0.4(4)
C1 B2 B6 C6 112.6(3)
B7 B2 B6 C6 -116.8(3)
B8 B2 B6 C6 -152.3(3)
B3 B2 B6 C6 144.5(3)
C2 B2 B6 C1 -112.2(3)
B7 B2 B6 C1 130.6(2)
B8 B2 B6 C1 95.1(2)
B3 B2 B6 C1 31.91(19)
C2 B2 B6 B7 117.2(3)
C1 B2 B6 B7 -130.6(2)
B8 B2 B6 B7 -35.5(2)
B3 B2 B6 B7 -98.7(2)
C2 B2 B6 B11 153.2(3)
C1 B2 B6 B11 -94.6(2)
B7 B2 B6 B11 36.0(2)
B8 B2 B6 B11 0.5(3)
B3 B2 B6 B11 -62.7(3)
C2 B2 B6 B5 -143.9(3)
C1 B2 B6 B5 -31.74(19)
B7 B2 B6 B5 98.9(2)
B8 B2 B6 B5 63.4(3)
B3 B2 B6 B5 0.2(3)
C6 B6 B7 B11 -113.7(3)
C1 B6 B7 B11 98.5(2)
B5 B6 B7 B11 38.0(2)
B2 B6 B7 B11 139.5(2)
C6 B6 B7 B8 143.4(3)
C1 B6 B7 B8 -4.4(3)
B11 B6 B7 B8 -102.9(2)
B5 B6 B7 B8 -64.9(3)
B2 B6 B7 B8 36.6(2)
C6 B6 B7 B12 -150.7(3)
C1 B6 B7 B12 61.5(3)
B11 B6 B7 B12 -37.0(2)
B5 B6 B7 B12 1.0(3)
B2 B6 B7 B12 102.4(2)
C6 B6 B7 B2 106.8(3)
C1 B6 B7 B2 -40.98(19)
B11 B6 B7 B2 -139.5(2)
B5 B6 B7 B2 -101.5(2)
C6 B6 B7 Br1 -1.3(4)
C1 B6 B7 Br1 -149.08(18)
B11 B6 B7 Br1 112.4(2)
B5 B6 B7 Br1 150.45(18)
B2 B6 B7 Br1 -108.1(2)
C2 B2 B7 B11 -143.9(3)
C1 B2 B7 B11 3.6(3)
B8 B2 B7 B11 102.6(2)
B3 B2 B7 B11 64.1(3)
B6 B2 B7 B11 -37.5(2)
C2 B2 B7 B8 113.5(3)
C1 B2 B7 B8 -99.0(2)
B3 B2 B7 B8 -38.5(2)
B6 B2 B7 B8 -140.1(2)
C2 B2 B7 B6 -106.5(3)
C1 B2 B7 B6 41.09(18)
B8 B2 B7 B6 140.1(2)
B3 B2 B7 B6 101.5(2)
C2 B2 B7 B12 149.9(3)
C1 B2 B7 B12 -62.6(2)
B8 B2 B7 B12 36.4(2)
B3 B2 B7 B12 -2.1(3)
B6 B2 B7 B12 -103.7(2)
C2 B2 B7 Br1 -2.8(4)
C1 B2 B7 Br1 144.79(17)
B8 B2 B7 Br1 -116.2(2)
B3 B2 B7 Br1 -154.77(18)
B6 B2 B7 Br1 103.7(2)
B11 B7 B8 B2 -102.8(2)
B6 B7 B8 B2 -37.1(2)
B12 B7 B8 B2 -140.5(2)
Br1 B7 B8 B2 103.0(2)
B11 B7 B8 B9 -0.9(3)
B6 B7 B8 B9 64.8(3)
B12 B7 B8 B9 -38.58(19)
B2 B7 B8 B9 102.0(2)
Br1 B7 B8 B9 -155.08(19)
B11 B7 B8 B3 -63.7(3)
B6 B7 B8 B3 2.0(3)
B12 B7 B8 B3 -101.4(2)
B2 B7 B8 B3 39.1(2)
Br1 B7 B8 B3 142.1(2)
B11 B7 B8 B12 37.7(2)
B6 B7 B8 B12 103.4(2)
B2 B7 B8 B12 140.5(2)
Br1 B7 B8 B12 -116.5(2)
B11 B7 B8 Br2 148.3(2)
B6 B7 B8 Br2 -146.0(2)
B12 B7 B8 Br2 110.6(2)
B2 B7 B8 Br2 -108.9(2)
Br1 B7 B8 Br2 -5.9(3)
C2 B2 B8 B7 -115.7(3)
C1 B2 B8 B7 95.6(2)
B3 B2 B8 B7 136.3(2)
B6 B2 B8 B7 35.2(2)
C2 B2 B8 B9 145.5(3)
C1 B2 B8 B9 -3.2(3)
B7 B2 B8 B9 -98.8(2)
B3 B2 B8 B9 37.5(2)
B6 B2 B8 B9 -63.6(3)
C2 B2 B8 B3 108.0(3)
C1 B2 B8 B3 -40.7(2)
B7 B2 B8 B3 -136.3(2)
B6 B2 B8 B3 -101.1(2)
C2 B2 B8 B12 -151.1(3)
C1 B2 B8 B12 60.2(3)
B7 B2 B8 B12 -35.4(2)
B3 B2 B8 B12 100.9(2)
B6 B2 B8 B12 -0.2(3)
C2 B2 B8 Br2 -3.3(4)
C1 B2 B8 Br2 -152.05(19)
B7 B2 B8 Br2 112.4(2)
B3 B2 B8 Br2 -111.3(2)
B6 B2 B8 Br2 147.6(2)
C3 B3 B8 B7 -146.8(3)
C1 B3 B8 B7 1.3(3)
B9 B3 B8 B7 99.2(2)
B2 B3 B8 B7 -38.9(2)
B4 B3 B8 B7 61.7(2)
C3 B3 B8 B2 -107.9(3)
C1 B3 B8 B2 40.2(2)
B9 B3 B8 B2 138.1(2)
B4 B3 B8 B2 100.6(2)
C3 B3 B8 B9 114.0(3)
C1 B3 B8 B9 -97.8(2)
B2 B3 B8 B9 -138.1(2)
B4 B3 B8 B9 -37.50(19)
C3 B3 B8 B12 150.2(3)
C1 B3 B8 B12 -61.6(2)
B9 B3 B8 B12 36.20(19)
B2 B3 B8 B12 -101.9(2)
B4 B3 B8 B12 -1.3(3)
C3 B3 B8 Br2 1.5(4)
C1 B3 B8 Br2 149.66(19)
B9 B3 B8 Br2 -112.5(2)
B2 B3 B8 Br2 109.4(2)
B4 B3 B8 Br2 -150.01(18)
C3 B3 B9 B12 -149.7(3)
C1 B3 B9 B12 60.7(3)
B8 B3 B9 B12 -36.7(2)
B2 B3 B9 B12 0.5(3)
B4 B3 B9 B12 101.1(2)
C3 B3 B9 B8 -113.0(3)
C1 B3 B9 B8 97.4(2)
B2 B3 B9 B8 37.2(2)
B4 B3 B9 B8 137.8(2)
C3 B3 B9 B4 109.2(3)
C1 B3 B9 B4 -40.43(19)
B8 B3 B9 B4 -137.8(2)
B2 B3 B9 B4 -100.6(2)
C3 B3 B9 B10 146.2(3)
C1 B3 B9 B10 -3.5(3)
B8 B3 B9 B10 -100.9(2)
B2 B3 B9 B10 -63.6(3)
B4 B3 B9 B10 36.97(19)
C3 B3 B9 Br3 -0.6(4)
C1 B3 B9 Br3 -150.26(19)
B8 B3 B9 Br3 112.3(2)
B2 B3 B9 Br3 149.57(19)
B4 B3 B9 Br3 -109.8(2)
B7 B8 B9 B3 -101.0(2)
B2 B8 B9 B3 -37.8(2)
B12 B8 B9 B3 -139.6(2)
Br2 B8 B9 B3 110.0(2)
B7 B8 B9 B12 38.51(19)
B2 B8 B9 B12 101.8(2)
B3 B8 B9 B12 139.6(2)
Br2 B8 B9 B12 -110.5(2)
B7 B8 B9 B4 -63.0(3)
B2 B8 B9 B4 0.3(3)
B3 B8 B9 B4 38.1(2)
B12 B8 B9 B4 -101.5(2)
Br2 B8 B9 B4 148.1(2)
B7 B8 B9 B10 0.2(3)
B2 B8 B9 B10 63.5(3)
B3 B8 B9 B10 101.3(2)
B12 B8 B9 B10 -38.28(19)
Br2 B8 B9 B10 -148.7(2)
B7 B8 B9 Br3 149.93(19)
B2 B8 B9 Br3 -146.8(2)
B3 B8 B9 Br3 -109.0(2)
B12 B8 B9 Br3 111.4(2)
Br2 B8 B9 Br3 1.0(3)
C4 B4 B9 B3 -108.3(3)
C1 B4 B9 B3 40.63(19)
B10 B4 B9 B3 138.6(2)
B5 B4 B9 B3 101.5(2)
C4 B4 B9 B12 149.7(3)
C1 B4 B9 B12 -61.4(3)
B10 B4 B9 B12 36.63(19)
B3 B4 B9 B12 -102.0(2)
B5 B4 B9 B12 -0.5(3)
C4 B4 B9 B8 -146.2(3)
C1 B4 B9 B8 2.8(3)
B10 B4 B9 B8 100.8(2)
B3 B4 B9 B8 -37.9(2)
B5 B4 B9 B8 63.6(3)
C4 B4 B9 B10 113.0(3)
C1 B4 B9 B10 -98.0(2)
B3 B4 B9 B10 -138.6(2)
B5 B4 B9 B10 -37.17(19)
C4 B4 B9 Br3 1.8(4)
C1 B4 B9 Br3 150.74(19)
B10 B4 B9 Br3 -111.3(2)
B3 B4 B9 Br3 110.1(2)
B5 B4 B9 Br3 -148.4(2)
C4 B4 B10 B11 145.6(2)
C1 B4 B10 B11 -2.9(3)
B9 B4 B10 B11 -100.6(2)
B3 B4 B10 B11 -63.8(3)
B5 B4 B10 B11 37.7(2)
C4 B4 B10 B5 108.0(3)
C1 B4 B10 B5 -40.59(19)
B9 B4 B10 B5 -138.3(2)
B3 B4 B10 B5 -101.4(2)
C4 B4 B10 B9 -113.7(3)
C1 B4 B10 B9 97.7(2)
B3 B4 B10 B9 36.86(19)
B5 B4 B10 B9 138.3(2)
C4 B4 B10 B12 -150.0(2)
C1 B4 B10 B12 61.5(2)
B9 B4 B10 B12 -36.23(18)
B3 B4 B10 B12 0.6(3)
B5 B4 B10 B12 102.1(2)
C4 B4 B10 Br4 -2.2(3)
C1 B4 B10 Br4 -150.79(18)
B9 B4 B10 Br4 111.5(2)
B3 B4 B10 Br4 148.36(19)
B5 B4 B10 Br4 -110.2(2)
C5 B5 B10 B4 -108.1(3)
C1 B5 B10 B4 40.21(19)
B11 B5 B10 B4 138.1(2)
B6 B5 B10 B4 100.4(2)
C5 B5 B10 B11 113.8(3)
C1 B5 B10 B11 -97.9(2)
B6 B5 B10 B11 -37.7(2)
B4 B5 B10 B11 -138.1(2)
C5 B5 B10 B9 -145.5(3)
C1 B5 B10 B9 2.7(3)
B11 B5 B10 B9 100.6(2)
B6 B5 B10 B9 62.9(3)
B4 B5 B10 B9 -37.5(2)
C5 B5 B10 B12 151.1(3)
C1 B5 B10 B12 -60.7(2)
B11 B5 B10 B12 37.2(2)
B6 B5 B10 B12 -0.5(3)
B4 B5 B10 B12 -100.9(2)
C5 B5 B10 Br4 2.2(4)
C1 B5 B10 Br4 150.44(19)
B11 B5 B10 Br4 -111.7(2)
B6 B5 B10 Br4 -149.4(2)
B4 B5 B10 Br4 110.2(2)
B3 B9 B10 B4 -37.4(2)
B12 B9 B10 B4 -139.4(2)
B8 B9 B10 B4 -101.1(2)
Br3 B9 B10 B4 108.9(2)
B3 B9 B10 B11 64.2(3)
B12 B9 B10 B11 -37.8(2)
B8 B9 B10 B11 0.5(3)
B4 B9 B10 B11 101.6(2)
Br3 B9 B10 B11 -149.5(2)
B3 B9 B10 B5 0.5(3)
B12 B9 B10 B5 -101.6(2)
B8 B9 B10 B5 -63.3(3)
B4 B9 B10 B5 37.9(2)
Br3 B9 B10 B5 146.76(19)
B3 B9 B10 B12 102.0(2)
B8 B9 B10 B12 38.32(19)
B4 B9 B10 B12 139.4(2)
Br3 B9 B10 B12 -111.7(2)
B3 B9 B10 Br4 -146.7(2)
B12 B9 B10 Br4 111.2(2)
B8 B9 B10 Br4 149.56(19)
B4 B9 B10 Br4 -109.3(2)
Br3 B9 B10 Br4 -0.4(3)
B8 B7 B11 B10 1.2(3)
B6 B7 B11 B10 -101.6(2)
B12 B7 B11 B10 38.7(2)
B2 B7 B11 B10 -63.9(3)
Br1 B7 B11 B10 156.64(18)
B8 B7 B11 B5 64.2(3)
B6 B7 B11 B5 -38.6(2)
B12 B7 B11 B5 101.7(2)
B2 B7 B11 B5 -0.9(3)
Br1 B7 B11 B5 -140.37(18)
B8 B7 B11 B6 102.8(2)
B12 B7 B11 B6 140.3(2)
B2 B7 B11 B6 37.7(2)
Br1 B7 B11 B6 -101.8(2)
B8 B7 B11 B12 -37.5(2)
B6 B7 B11 B12 -140.3(2)
B2 B7 B11 B12 -102.6(2)
Br1 B7 B11 B12 118.0(2)
B8 B7 B11 Br5 -147.1(2)
B6 B7 B11 Br5 110.1(2)
B12 B7 B11 Br5 -109.6(2)
B2 B7 B11 Br5 147.84(19)
Br1 B7 B11 Br5 8.4(3)
B4 B10 B11 B7 62.6(3)
B5 B10 B11 B7 100.7(2)
B9 B10 B11 B7 -1.0(3)
B12 B10 B11 B7 -38.4(2)
Br4 B10 B11 B7 -150.0(2)
B4 B10 B11 B5 -38.0(2)
B9 B10 B11 B5 -101.6(2)
B12 B10 B11 B5 -139.0(2)
Br4 B10 B11 B5 109.3(2)
B4 B10 B11 B6 0.0(3)
B5 B10 B11 B6 38.0(2)
B9 B10 B11 B6 -63.6(3)
B12 B10 B11 B6 -101.0(2)
Br4 B10 B11 B6 147.3(2)
B4 B10 B11 B12 101.0(2)
B5 B10 B11 B12 139.0(2)
B9 B10 B11 B12 37.4(2)
Br4 B10 B11 B12 -111.7(2)
B4 B10 B11 Br5 -149.3(2)
B5 B10 B11 Br5 -111.2(2)
B9 B10 B11 Br5 147.1(2)
B12 B10 B11 Br5 109.7(2)
Br4 B10 B11 Br5 -1.9(3)
C5 B5 B11 B7 145.6(3)
C1 B5 B11 B7 -2.2(2)
B10 B5 B11 B7 -99.5(2)
B6 B5 B11 B7 38.18(19)
B4 B5 B11 B7 -62.5(3)
C5 B5 B11 B10 -114.8(3)
C1 B5 B11 B10 97.3(2)
B6 B5 B11 B10 137.7(2)
B4 B5 B11 B10 37.1(2)
C5 B5 B11 B6 107.5(3)
C1 B5 B11 B6 -40.41(18)
B10 B5 B11 B6 -137.7(2)
B4 B5 B11 B6 -100.7(2)
C5 B5 B11 B12 -151.7(3)
C1 B5 B11 B12 60.5(2)
B10 B5 B11 B12 -36.8(2)
B6 B5 B11 B12 100.9(2)
B4 B5 B11 B12 0.2(3)
C5 B5 B11 Br5 -3.1(4)
C1 B5 B11 Br5 -150.96(19)
B10 B5 B11 Br5 111.7(2)
B6 B5 B11 Br5 -110.5(2)
B4 B5 B11 Br5 148.8(2)
C6 B6 B11 B7 114.9(3)
C1 B6 B11 B7 -96.0(2)
B5 B6 B11 B7 -136.8(2)
B2 B6 B11 B7 -36.0(2)
C6 B6 B11 B10 -146.1(3)
C1 B6 B11 B10 2.9(3)
B7 B6 B11 B10 98.9(2)
B5 B6 B11 B10 -37.8(2)
B2 B6 B11 B10 62.9(3)
C6 B6 B11 B5 -108.3(3)
C1 B6 B11 B5 40.73(19)
B7 B6 B11 B5 136.8(2)
B2 B6 B11 B5 100.7(2)
C6 B6 B11 B12 150.3(3)
C1 B6 B11 B12 -60.7(3)
B7 B6 B11 B12 35.4(2)
B5 B6 B11 B12 -101.4(2)
B2 B6 B11 B12 -0.6(3)
C6 B6 B11 Br5 3.5(4)
C1 B6 B11 Br5 152.6(2)
B7 B6 B11 Br5 -111.4(2)
B5 B6 B11 Br5 111.9(2)
B2 B6 B11 Br5 -147.4(2)
B11 B7 B12 B9 -100.8(2)
B8 B7 B12 B9 38.6(2)
B6 B7 B12 B9 -64.0(3)
B2 B7 B12 B9 2.5(3)
Br1 B7 B12 B9 151.5(2)
B11 B7 B12 B8 -139.4(2)
B6 B7 B12 B8 -102.5(2)
B2 B7 B12 B8 -36.1(2)
Br1 B7 B12 B8 113.0(3)
B11 B7 B12 B10 -38.1(2)
B8 B7 B12 B10 101.3(2)
B6 B7 B12 B10 -1.3(3)
B2 B7 B12 B10 65.1(3)
Br1 B7 B12 B10 -145.8(2)
B8 B7 B12 B11 139.4(2)
B6 B7 B12 B11 36.8(2)
B2 B7 B12 B11 103.2(2)
Br1 B7 B12 B11 -107.7(3)
B11 B7 B12 Br6 110.8(2)
B8 B7 B12 Br6 -109.8(2)
B6 B7 B12 Br6 147.6(2)
B2 B7 B12 Br6 -145.9(2)
Br1 B7 B12 Br6 3.1(4)
B3 B9 B12 B7 -1.8(3)
B8 B9 B12 B7 -38.37(19)
B4 B9 B12 B7 62.7(3)
B10 B9 B12 B7 99.0(2)
Br3 B9 B12 B7 -150.2(2)
B3 B9 B12 B8 36.6(2)
B4 B9 B12 B8 101.1(2)
B10 B9 B12 B8 137.4(2)
Br3 B9 B12 B8 -111.8(2)
B3 B9 B12 B10 -100.8(2)
B8 B9 B12 B10 -137.4(2)
B4 B9 B12 B10 -36.33(19)
Br3 B9 B12 B10 110.8(2)
B3 B9 B12 B11 -63.8(3)
B8 B9 B12 B11 -100.4(2)
B4 B9 B12 B11 0.7(3)
B10 B9 B12 B11 37.01(19)
Br3 B9 B12 B11 147.8(2)
B3 B9 B12 Br6 147.7(2)
B8 B9 B12 Br6 111.2(2)
B4 B9 B12 Br6 -147.78(19)
B10 B9 B12 Br6 -111.5(2)
Br3 B9 B12 Br6 -0.7(3)
B2 B8 B12 B7 35.6(2)
B9 B8 B12 B7 136.2(2)
B3 B8 B12 B7 99.9(2)
Br2 B8 B12 B7 -111.5(2)
B7 B8 B12 B9 -136.2(2)
B2 B8 B12 B9 -100.5(2)
B3 B8 B12 B9 -36.24(19)
Br2 B8 B12 B9 112.3(2)
B7 B8 B12 B10 -98.2(2)
B2 B8 B12 B10 -62.6(3)
B9 B8 B12 B10 37.93(18)
B3 B8 B12 B10 1.7(3)
Br2 B8 B12 B10 150.23(18)
B7 B8 B12 B11 -35.8(2)
B2 B8 B12 B11 -0.2(3)
B9 B8 B12 B11 100.3(2)
B3 B8 B12 B11 64.1(3)
Br2 B8 B12 B11 -147.38(19)
B7 B8 B12 Br6 113.6(2)
B2 B8 B12 Br6 149.27(19)
B9 B8 B12 Br6 -110.2(2)
B3 B8 B12 Br6 -146.44(19)
Br2 B8 B12 Br6 2.1(3)
B4 B10 B12 B7 -63.6(2)
B11 B10 B12 B7 38.0(2)
B5 B10 B12 B7 1.0(3)
B9 B10 B12 B7 -100.0(2)
Br4 B10 B12 B7 149.32(19)
B4 B10 B12 B9 36.40(19)
B11 B10 B12 B9 138.0(2)
B5 B10 B12 B9 101.1(2)
Br4 B10 B12 B9 -110.7(2)
B4 B10 B12 B8 -1.4(3)
B11 B10 B12 B8 100.2(2)
B5 B10 B12 B8 63.2(3)
B9 B10 B12 B8 -37.83(19)
Br4 B10 B12 B8 -148.50(18)
B4 B10 B12 B11 -101.6(2)
B5 B10 B12 B11 -37.0(2)
B9 B10 B12 B11 -138.0(2)
Br4 B10 B12 B11 111.3(2)
B4 B10 B12 Br6 146.63(18)
B11 B10 B12 Br6 -111.7(2)
B5 B10 B12 Br6 -148.71(19)
B9 B10 B12 Br6 110.2(2)
Br4 B10 B12 Br6 -0.4(3)
B10 B11 B12 B7 -136.3(2)
B5 B11 B12 B7 -99.5(2)
B6 B11 B12 B7 -35.4(2)
Br5 B11 B12 B7 111.5(2)
B7 B11 B12 B9 98.9(2)
B10 B11 B12 B9 -37.4(2)
B5 B11 B12 B9 -0.6(3)
B6 B11 B12 B9 63.5(3)
Br5 B11 B12 B9 -149.59(19)
B7 B11 B12 B8 36.0(2)
B10 B11 B12 B8 -100.3(2)
B5 B11 B12 B8 -63.5(3)
B6 B11 B12 B8 0.5(3)
Br5 B11 B12 B8 147.4(2)
B7 B11 B12 B10 136.3(2)
B5 B11 B12 B10 36.8(2)
B6 B11 B12 B10 100.8(2)
Br5 B11 B12 B10 -112.2(2)
B7 B11 B12 Br6 -113.2(2)
B10 B11 B12 Br6 110.5(2)
B5 B11 B12 Br6 147.3(2)
B6 B11 B12 Br6 -148.6(2)
Br5 B11 B12 Br6 -1.7(3)
B11 B7 Br1 C2' -98.6(2)
B8 B7 Br1 C2' 53.4(2)
B6 B7 Br1 C2' -167.44(19)
B12 B7 Br1 C2' -23.6(3)
B2 B7 Br1 C2' 124.0(2)
B7 Br1 C2' C1' 100.9(3)
B7 Br1 C2' C3' -135.6(2)
